data_4349526
loop_
_publ_author_name
'Liu, Guangfeng'
'Liu, Jie'
'Tao, Xutang'
'Li, Dong-sheng'
'Zhang, Qichun'

_publ_section_title
;
 Surfactants as additives make the structures of organic--inorganic hybrid
 bromoplumbates diverse
;
_journal_issue 11
_journal_name_full 'Inorganic Chemistry Frontiers'
_journal_page_first 1388
_journal_paper_doi 10.1039/C6QI00292G
_journal_volume 3
_journal_year 2016
_chemical_formula_sum 'C12 H14 Br6 N2 Pb2'
_chemical_formula_weight 1080.09
_space_group_IT_number 2
_space_group_name_Hall '-P 1'
_space_group_name_H-M_alt 'P -1'
_symmetry_cell_setting Triclinic'
_symmetry_space_group_name_H-M 'P -1'
_atom_sites_solution_hydrogens geom
_atom_sites_solution_primary direct
_atom_sites_solution_secondary difmap
_audit_creation_method SHELXL-97
_audit_update_record
;
2016-06-18 deposited with the CCDC.
2016-09-05 downloaded from the CCDC.
;
_cell_angle_alpha 82.1090(10)
_cell_angle_beta 89.5550(10)
_cell_angle_gamma 76.3130(10)
_cell_formula_units_Z 4
_cell_length_a 8.0898(6)
_cell_length_b 12.4533(9)
_cell_length_c 22.9102(16)
_cell_measurement_reflns_used 8668
_cell_measurement_temperature 296(2)
_cell_measurement_theta_max 27.58
_cell_measurement_theta_min 2.59
_cell_volume 2220.6(3)
_computing_cell_refinement 'Bruker SAINT'
_computing_data_collection 'Bruker APEX2'
_computing_data_reduction 'Bruker SAINT'
_computing_molecular_graphics 'Bruker SHELXTL'
_computing_publication_material 'Bruker SHELXTL'
_computing_structure_refinement 'SHELXL-97 (Sheldrick, 1997)'
_computing_structure_solution 'SHELXS-97 (Sheldrick, 2008)'
_diffrn_ambient_temperature 296(2)
_diffrn_measured_fraction_theta_full 0.992
_diffrn_measured_fraction_theta_max 0.992
_diffrn_measurement_device_type 'Bruker APEX-II CCD'
_diffrn_measurement_method '\f and \w scans'
_diffrn_radiation_monochromator graphite
_diffrn_radiation_source 'fine-focus sealed tube'
_diffrn_radiation_type MoK\a
_diffrn_radiation_wavelength 0.71073
_diffrn_reflns_av_R_equivalents 0.0463
_diffrn_reflns_av_sigmaI/netI 0.0577
_diffrn_reflns_limit_h_max 10
_diffrn_reflns_limit_h_min -10
_diffrn_reflns_limit_k_max 15
_diffrn_reflns_limit_k_min -15
_diffrn_reflns_limit_l_max 29
_diffrn_reflns_limit_l_min -29
_diffrn_reflns_number 25698
_diffrn_reflns_theta_full 27.10
_diffrn_reflns_theta_max 27.10
_diffrn_reflns_theta_min 1.70
_exptl_absorpt_coefficient_mu 25.937
_exptl_absorpt_correction_T_max 0.2962
_exptl_absorpt_correction_T_min 0.0274
_exptl_absorpt_correction_type multi-scan
_exptl_absorpt_process_details 'Bruker SADABS'
_exptl_crystal_colour yellow
_exptl_crystal_density_diffrn 3.231
_exptl_crystal_density_method 'not measured'
_exptl_crystal_description prism
_exptl_crystal_F_000 1896
_exptl_crystal_size_max 0.50
_exptl_crystal_size_mid 0.07
_exptl_crystal_size_min 0.06
_refine_diff_density_max 1.385
_refine_diff_density_min -1.959
_refine_diff_density_rms 0.243
_refine_ls_extinction_method none
_refine_ls_goodness_of_fit_ref 0.955
_refine_ls_hydrogen_treatment constr
_refine_ls_matrix_type full
_refine_ls_number_parameters 401
_refine_ls_number_reflns 9710
_refine_ls_number_restraints 0
_refine_ls_restrained_S_all 0.955
_refine_ls_R_factor_all 0.0571
_refine_ls_R_factor_gt 0.0331
_refine_ls_shift/su_max 0.002
_refine_ls_shift/su_mean 0.000
_refine_ls_structure_factor_coef Fsqd
_refine_ls_weighting_details 'calc w=1/[\s^2^(Fo^2^)+(0.0274P)^2^+0.0000P] where P=(Fo^2^+2Fc^2^)/3'
_refine_ls_weighting_scheme calc
_refine_ls_wR_factor_gt 0.0667
_refine_ls_wR_factor_ref 0.0749
_reflns_number_gt 7062
_reflns_number_total 9710
_reflns_threshold_expression >2sigma(I)
_cod_data_source_file c6qi00292g2.cif
_cod_data_source_block 01_a
_cod_original_sg_symbol_H-M P-1
_cod_database_code 4349526

loop_
_symmetry_equiv_pos_as_xyz
'x, y, z'
'-x, -y, -z'

loop_
_atom_site_label
_atom_site_type_symbol
_atom_site_fract_x
_atom_site_fract_y
_atom_site_fract_z
_atom_site_U_iso_or_equiv
_atom_site_adp_type
_atom_site_occupancy
_atom_site_symmetry_multiplicity
_atom_site_calc_flag
_atom_site_refinement_flags
Pb1 Pb 1.04501(3) 0.31438(2) 0.516766(12) 0.03482(7) Uani 1 1 d .
C1 C 0.7901(12) 0.4158(7) 0.0475(4) 0.073(3) Uani 1 1 d .
H01D H 0.7283 0.3895 0.0190 0.110 Uiso 1 1 calc R
H01E H 0.9099 0.3931 0.0408 0.110 Uiso 1 1 calc R
H01F H 0.7557 0.4957 0.0435 0.110 Uiso 1 1 calc R
Br1 Br 1.11455(11) 0.14610(6) 0.44615(4) 0.0536(2) Uani 1 1 d .
Pb3 Pb -0.01652(3) 1.11889(2) 0.913003(12) 0.03733(8) Uani 1 1 d .
C3 C 0.7546(10) 0.2097(6) 0.1765(4) 0.054(2) Uani 1 1 d .
H3 H 0.7759 0.1324 0.1849 0.065 Uiso 1 1 calc R
Br3 Br 0.71784(9) 0.40034(6) 0.44427(3) 0.0496(2) Uani 1 1 d .
Pb2 Pb 0.56548(3) 0.38116(2) 0.583394(12) 0.03496(7) Uani 1 1 d .
C2 C 0.7829(11) 0.2575(6) 0.1215(4) 0.056(2) Uani 1 1 d .
H2 H 0.8235 0.2122 0.0930 0.068 Uiso 1 1 calc R
Br2 Br 1.35707(8) 0.20525(6) 0.59473(4) 0.04601(19) Uani 1 1 d .
Pb4 Pb 0.40785(3) 1.18893(2) 0.985843(13) 0.03954(8) Uani 1 1 d .
C4 C 0.6948(8) 0.2739(5) 0.2202(3) 0.0329(15) Uani 1 1 d .
Br4 Br 0.86308(9) 0.18749(6) 0.60302(4) 0.0482(2) Uani 1 1 d .
Br5 Br 0.80422(9) 0.53468(6) 0.57859(4) 0.0494(2) Uani 1 1 d .
C5 C 0.6598(9) 0.3895(6) 0.2030(4) 0.0471(19) Uani 1 1 d .
H5 H 0.6151 0.4370 0.2302 0.056 Uiso 1 1 calc R
Br9 Br 0.35073(10) 0.97637(7) 0.92232(4) 0.0579(2) Uani 1 1 d .
C9 C 0.7552(9) 0.0796(6) 0.3624(4) 0.048(2) Uani 1 1 d .
H9 H 0.8233 0.0106 0.3779 0.057 Uiso 1 1 calc R
Br8 Br -0.35108(10) 1.28546(7) 0.90629(4) 0.0633(2) Uani 1 1 d .
C8 C 0.7711(8) 0.1201(6) 0.3051(3) 0.0410(17) Uani 1 1 d .
H8 H 0.8476 0.0783 0.2815 0.049 Uiso 1 1 calc R
Br7 Br -0.01387(10) 1.08756(6) 0.79397(4) 0.0514(2) Uani 1 1 d .
C7 C 0.6731(8) 0.2240(5) 0.2817(3) 0.0321(15) Uani 1 1 d .
Br6 Br 0.53910(11) 0.40378(6) 0.70252(4) 0.0539(2) Uani 1 1 d .
C6 C 0.6896(10) 0.4339(6) 0.1475(4) 0.048(2) Uani 1 1 d .
H6 H 0.6652 0.5109 0.1372 0.058 Uiso 1 1 calc R
N00H N 0.6441(7) 0.1367(5) 0.3970(3) 0.0390(14) Uani 1 1 d .
Br10 Br 0.14193(10) 1.31382(6) 0.89489(4) 0.0585(2) Uani 1 1 d .
C10 C 0.5443(8) 0.2356(5) 0.3750(3) 0.0378(16) Uani 1 1 d .
H10 H 0.4647 0.2738 0.3991 0.045 Uiso 1 1 calc R
Br11 Br 0.12405(11) 1.10138(7) 1.05052(4) 0.0590(2) Uani 1 1 d .
C11 C 0.5570(8) 0.2816(5) 0.3182(3) 0.0411(18) Uani 1 1 d .
H11 H 0.4882 0.3512 0.3039 0.049 Uiso 1 1 calc R
Br12 Br 0.35154(11) 1.35101(6) 1.06253(4) 0.0538(2) Uani 1 1 d .
C12 C 0.6345(11) 0.0930(7) 0.4599(3) 0.061(2) Uani 1 1 d .
H00A H 0.6703 0.0130 0.4652 0.091 Uiso 1 1 calc R
H00B H 0.5194 0.1153 0.4724 0.091 Uiso 1 1 calc R
H00C H 0.7076 0.1224 0.4829 0.091 Uiso 1 1 calc R
C13 C 1.0638(10) 0.3494(6) 0.7208(4) 0.060(2) Uani 1 1 d .
H01A H 1.1078 0.3045 0.7573 0.090 Uiso 1 1 calc R
H01B H 1.1529 0.3453 0.6927 0.090 Uiso 1 1 calc R
H01C H 0.9731 0.3222 0.7059 0.090 Uiso 1 1 calc R
C19 C 0.7811(8) 0.8029(6) 0.7518(3) 0.0360(16) Uani 1 1 d .
C14 C 0.8938(9) 0.4897(6) 0.7753(3) 0.0426(18) Uani 1 1 d .
H14 H 0.8667 0.4317 0.8007 0.051 Uiso 1 1 calc R
C15 C 0.8267(8) 0.5979(6) 0.7839(3) 0.0413(17) Uani 1 1 d .
H15 H 0.7568 0.6130 0.8156 0.050 Uiso 1 1 calc R
C18 C 1.0368(9) 0.5491(6) 0.6936(3) 0.0410(17) Uani 1 1 d .
H18 H 1.1105 0.5320 0.6630 0.049 Uiso 1 1 calc R
C17 C 0.9691(8) 0.6580(6) 0.6999(3) 0.0377(16) Uani 1 1 d .
H17 H 0.9955 0.7145 0.6732 0.045 Uiso 1 1 calc R
C16 C 0.8625(8) 0.6850(5) 0.7454(3) 0.0341(16) Uani 1 1 d .
N1K N 0.9983(7) 0.4669(5) 0.7308(3) 0.0420(15) Uani 1 1 d .
C20 C 0.7348(10) 0.8348(6) 0.8055(3) 0.0482(19) Uani 1 1 d .
H20 H 0.7616 0.7831 0.8394 0.058 Uiso 1 1 calc R
C21 C 0.6495(10) 0.9422(6) 0.8098(3) 0.053(2) Uani 1 1 d .
H21 H 0.6211 0.9626 0.8468 0.063 Uiso 1 1 calc R
C22 C 0.6568(9) 0.9916(6) 0.7095(3) 0.0465(19) Uani 1 1 d .
H22 H 0.6337 1.0463 0.6767 0.056 Uiso 1 1 calc R
C23 C 0.7417(9) 0.8856(6) 0.7032(3) 0.0432(18) Uani 1 1 d .
H23 H 0.7738 0.8683 0.6659 0.052 Uiso 1 1 calc R
C24 C 0.5102(11) 1.1315(6) 0.7692(4) 0.072(3) Uani 1 1 d .
H01G H 0.4409 1.1291 0.8033 0.107 Uiso 1 1 calc R
H01H H 0.4388 1.1624 0.7348 0.107 Uiso 1 1 calc R
H01I H 0.5882 1.1773 0.7736 0.107 Uiso 1 1 calc R
N1J N 0.7535(8) 0.3678(5) 0.1078(3) 0.0448(15) Uani 1 1 d .
N1I N 0.6066(7) 1.0173(5) 0.7627(3) 0.0424(15) Uani 1 1 d .

loop_
_atom_site_aniso_label
_atom_site_aniso_U_11
_atom_site_aniso_U_22
_atom_site_aniso_U_33
_atom_site_aniso_U_23
_atom_site_aniso_U_13
_atom_site_aniso_U_12
Pb1 0.02869(13) 0.03605(15) 0.03585(17) -0.00322(12) 0.00194(11) -0.00109(11)
C1 0.117(8) 0.071(6) 0.039(6) 0.003(5) 0.004(5) -0.043(6)
Br1 0.0731(5) 0.0431(5) 0.0364(5) -0.0074(4) -0.0005(4) 0.0040(4)
Pb3 0.03710(15) 0.03740(16) 0.03794(18) -0.00419(13) -0.00171(11) -0.01025(11)
C3 0.083(6) 0.030(4) 0.044(5) -0.005(4) -0.002(4) -0.008(4)
Br3 0.0352(4) 0.0610(5) 0.0438(5) -0.0038(4) -0.0094(3) 0.0044(3)
Pb2 0.03141(14) 0.03415(15) 0.03855(17) -0.00470(12) 0.00601(11) -0.00668(11)
C2 0.096(7) 0.038(5) 0.034(5) -0.008(4) 0.004(4) -0.010(4)
Br2 0.0361(4) 0.0455(4) 0.0555(5) 0.0032(4) -0.0129(3) -0.0132(3)
Pb4 0.04003(15) 0.03905(16) 0.03978(18) -0.00420(13) -0.00434(12) -0.01044(12)
C4 0.030(3) 0.033(4) 0.035(4) -0.011(3) -0.007(3) -0.004(3)
Br4 0.0387(4) 0.0403(4) 0.0581(5) 0.0058(4) 0.0084(3) -0.0018(3)
Br5 0.0484(4) 0.0464(4) 0.0614(6) -0.0135(4) 0.0116(4) -0.0238(3)
C5 0.060(5) 0.031(4) 0.048(5) -0.011(4) 0.002(4) -0.005(3)
Br9 0.0496(5) 0.0500(5) 0.0660(6) -0.0201(4) -0.0156(4) 0.0112(4)
C9 0.040(4) 0.030(4) 0.067(6) 0.001(4) -0.003(4) 0.000(3)
Br8 0.0402(4) 0.0585(5) 0.0827(7) 0.0041(5) 0.0100(4) -0.0031(4)
C8 0.040(4) 0.032(4) 0.043(5) -0.002(4) 0.004(3) 0.005(3)
Br7 0.0677(5) 0.0447(5) 0.0410(5) -0.0059(4) 0.0007(4) -0.0121(4)
C7 0.035(4) 0.033(4) 0.028(4) -0.006(3) -0.005(3) -0.007(3)
Br6 0.0810(6) 0.0392(4) 0.0415(5) -0.0082(4) 0.0108(4) -0.0128(4)
C6 0.074(5) 0.026(4) 0.043(5) 0.003(4) -0.003(4) -0.014(4)
N00H 0.041(3) 0.034(3) 0.039(4) 0.006(3) 0.000(3) -0.009(3)
Br10 0.0590(5) 0.0456(5) 0.0705(6) 0.0147(4) -0.0275(4) -0.0236(4)
C10 0.037(4) 0.032(4) 0.040(5) -0.003(3) -0.001(3) -0.002(3)
Br11 0.0764(6) 0.0738(6) 0.0402(5) -0.0069(4) 0.0098(4) -0.0453(5)
C11 0.036(4) 0.029(4) 0.053(5) -0.002(4) -0.010(3) 0.000(3)
Br12 0.0770(5) 0.0444(5) 0.0401(5) -0.0047(4) 0.0007(4) -0.0151(4)
C12 0.079(6) 0.058(5) 0.038(5) 0.014(4) 0.009(4) -0.015(4)
C13 0.077(6) 0.035(5) 0.063(6) -0.005(4) -0.004(5) -0.004(4)
C19 0.032(4) 0.045(4) 0.031(4) -0.002(3) -0.001(3) -0.013(3)
C14 0.044(4) 0.042(4) 0.038(5) 0.006(4) -0.003(3) -0.009(3)
C15 0.046(4) 0.042(4) 0.032(4) 0.005(3) -0.001(3) -0.009(3)
C18 0.046(4) 0.042(4) 0.033(4) -0.007(4) 0.001(3) -0.006(3)
C17 0.040(4) 0.043(4) 0.032(4) 0.000(3) -0.001(3) -0.017(3)
C16 0.032(3) 0.034(4) 0.033(4) 0.001(3) -0.006(3) -0.004(3)
N1K 0.043(3) 0.035(3) 0.046(4) -0.005(3) -0.008(3) -0.006(3)
C20 0.070(5) 0.036(4) 0.033(5) 0.001(4) -0.003(4) -0.005(4)
C21 0.087(6) 0.038(5) 0.028(5) 0.002(4) 0.001(4) -0.007(4)
C22 0.063(5) 0.044(5) 0.029(5) 0.008(4) -0.007(4) -0.012(4)
C23 0.058(5) 0.041(4) 0.026(4) 0.003(3) 0.002(3) -0.008(4)
C24 0.092(7) 0.033(5) 0.079(7) -0.007(5) -0.003(5) 0.004(4)
N1J 0.061(4) 0.040(4) 0.033(4) 0.002(3) -0.006(3) -0.016(3)
N1I 0.049(4) 0.029(3) 0.047(4) -0.001(3) -0.005(3) -0.007(3)

loop_
_atom_type_symbol
_atom_type_description
_atom_type_scat_dispersion_real
_atom_type_scat_dispersion_imag
_atom_type_scat_source
C C 0.0033 0.0016 'International Tables Vol C Tables 4.2.6.8 and 6.1.1.4'
H H 0.0000 0.0000 'International Tables Vol C Tables 4.2.6.8 and 6.1.1.4'
N N 0.0061 0.0033 'International Tables Vol C Tables 4.2.6.8 and 6.1.1.4'
Br Br -0.2901 2.4595 'International Tables Vol C Tables 4.2.6.8 and 6.1.1.4'
Pb Pb -3.3944 10.1111 'International Tables Vol C Tables 4.2.6.8 and 6.1.1.4'

loop_
_geom_angle_atom_site_label_1
_geom_angle_atom_site_label_2
_geom_angle_atom_site_label_3
_geom_angle
_geom_angle_site_symmetry_1
_geom_angle_site_symmetry_3
Br1 Pb1 Br4 92.68(3) . .
Br1 Pb1 Br3 85.38(2) . .
Br4 Pb1 Br3 88.93(2) . .
Br1 Pb1 Br2 91.98(2) . .
Br4 Pb1 Br2 85.19(2) . .
Br3 Pb1 Br2 173.43(2) . .
Br1 Pb1 Br5 89.25(2) . 2_766
Br4 Pb1 Br5 173.45(2) . 2_766
Br3 Pb1 Br5 84.99(2) . 2_766
Br2 Pb1 Br5 101.01(2) . 2_766
N1J C1 H01D 109.5 . .
N1J C1 H01E 109.5 . .
H01D C1 H01E 109.5 . .
N1J C1 H01F 109.5 . .
H01D C1 H01F 109.5 . .
H01E C1 H01F 109.5 . .
Br7 Pb3 Br10 95.54(3) . .
Br7 Pb3 Br8 96.16(3) . .
Br10 Pb3 Br8 86.51(2) . .
Br7 Pb3 Br9 86.80(2) . .
Br10 Pb3 Br9 85.34(2) . .
Br8 Pb3 Br9 171.56(3) . .
Br7 Pb3 Br11 91.06(2) . 2_577
Br10 Pb3 Br11 168.92(2) . 2_577
Br8 Pb3 Br11 101.65(3) . 2_577
Br9 Pb3 Br11 86.16(3) . 2_577
C2 C3 C4 121.2(7) . .
C2 C3 H3 119.4 . .
C4 C3 H3 119.4 . .
Pb1 Br3 Pb2 138.83(3) . 2_666
Br6 Pb2 Br4 93.61(2) . .
Br6 Pb2 Br5 85.82(2) . .
Br4 Pb2 Br5 89.13(2) . .
Br6 Pb2 Br2 92.68(2) . 1_455
Br4 Pb2 Br2 84.71(2) . 1_455
Br5 Pb2 Br2 173.56(2) . 1_455
Br6 Pb2 Br3 88.79(2) . 2_666
Br4 Pb2 Br3 173.37(2) . 2_666
Br5 Pb2 Br3 84.87(2) . 2_666
Br2 Pb2 Br3 101.37(2) 1_455 2_666
N1J C2 C3 121.3(7) . .
N1J C2 H2 119.4 . .
C3 C2 H2 119.4 . .
Pb1 Br2 Pb2 103.68(2) . 1_655
Br12 Pb4 Br10 96.55(3) . .
Br12 Pb4 Br8 97.10(3) . 1_655
Br10 Pb4 Br8 84.62(2) . 1_655
Br12 Pb4 Br11 86.12(2) . .
Br10 Pb4 Br11 86.83(3) . .
Br8 Pb4 Br11 171.16(3) 1_655 .
Br12 Pb4 Br9 90.58(2) . 2_677
Br10 Pb4 Br9 169.12(2) . 2_677
Br8 Pb4 Br9 102.69(3) 1_655 2_677
Br11 Pb4 Br9 85.46(3) . 2_677
C3 C4 C5 115.5(7) . .
C3 C4 C7 122.4(6) . .
C5 C4 C7 122.1(6) . .
Pb1 Br4 Pb2 87.54(2) . .
Pb2 Br5 Pb1 137.87(3) . 2_766
C6 C5 C4 121.4(7) . .
C6 C5 H5 119.3 . .
C4 C5 H5 119.3 . .
Pb3 Br9 Pb4 138.91(3) . 2_677
N00H C9 C8 121.5(7) . .
N00H C9 H9 119.2 . .
C8 C9 H9 119.2 . .
Pb3 Br8 Pb4 108.36(3) . 1_455
C9 C8 C7 119.9(7) . .
C9 C8 H8 120.1 . .
C7 C8 H8 120.1 . .
C8 C7 C11 117.7(6) . .
C8 C7 C4 121.2(6) . .
C11 C7 C4 121.0(6) . .
N1J C6 C5 120.5(7) . .
N1J C6 H6 119.8 . .
C5 C6 H6 119.8 . .
C9 N00H C10 119.9(6) . .
C9 N00H C12 120.4(6) . .
C10 N00H C12 119.6(6) . .
Pb3 Br10 Pb4 87.93(2) . .
N00H C10 C11 121.3(6) . .
N00H C10 H10 119.4 . .
C11 C10 H10 119.4 . .
Pb4 Br11 Pb3 140.26(3) . 2_577
C10 C11 C7 119.7(6) . .
C10 C11 H11 120.1 . .
C7 C11 H11 120.1 . .
N00H C12 H00A 109.5 . .
N00H C12 H00B 109.5 . .
H00A C12 H00B 109.5 . .
N00H C12 H00C 109.5 . .
H00A C12 H00C 109.5 . .
H00B C12 H00C 109.5 . .
N1K C13 H01A 109.5 . .
N1K C13 H01B 109.5 . .
H01A C13 H01B 109.5 . .
N1K C13 H01C 109.5 . .
H01A C13 H01C 109.5 . .
H01B C13 H01C 109.5 . .
C20 C19 C23 116.5(7) . .
C20 C19 C16 121.7(6) . .
C23 C19 C16 121.8(6) . .
N1K C14 C15 120.4(7) . .
N1K C14 H14 119.8 . .
C15 C14 H14 119.8 . .
C14 C15 C16 120.2(7) . .
C14 C15 H15 119.9 . .
C16 C15 H15 119.9 . .
N1K C18 C17 120.6(7) . .
N1K C18 H18 119.7 . .
C17 C18 H18 119.7 . .
C18 C17 C16 120.6(6) . .
C18 C17 H17 119.7 . .
C16 C17 H17 119.7 . .
C17 C16 C15 117.5(6) . .
C17 C16 C19 121.7(6) . .
C15 C16 C19 120.7(6) . .
C18 N1K C14 120.6(6) . .
C18 N1K C13 119.8(6) . .
C14 N1K C13 119.5(6) . .
C19 C20 C21 120.6(7) . .
C19 C20 H20 119.7 . .
C21 C20 H20 119.7 . .
N1I C21 C20 121.5(7) . .
N1I C21 H21 119.3 . .
C20 C21 H21 119.3 . .
N1I C22 C23 120.3(7) . .
N1I C22 H22 119.9 . .
C23 C22 H22 119.9 . .
C22 C23 C19 120.9(7) . .
C22 C23 H23 119.5 . .
C19 C23 H23 119.5 . .
N1I C24 H01G 109.5 . .
N1I C24 H01H 109.5 . .
H01G C24 H01H 109.5 . .
N1I C24 H01I 109.5 . .
H01G C24 H01I 109.5 . .
H01H C24 H01I 109.5 . .
C6 N1J C2 120.0(7) . .
C6 N1J C1 120.7(6) . .
C2 N1J C1 119.2(7) . .
C21 N1I C22 120.0(6) . .
C21 N1I C24 119.8(7) . .
C22 N1I C24 120.2(7) . .

loop_
_geom_bond_atom_site_label_1
_geom_bond_atom_site_label_2
_geom_bond_distance
_geom_bond_site_symmetry_2
Pb1 Br1 2.7720(8) .
Pb1 Br4 2.9608(8) .
Pb1 Br3 3.0248(7) .
Pb1 Br2 3.0316(7) .
Pb1 Br5 3.1160(8) 2_766
C1 N1J 1.484(9) .
C1 H01D 0.9600 .
C1 H01E 0.9600 .
C1 H01F 0.9600 .
Pb3 Br7 2.8066(9) .
Pb3 Br10 2.9826(8) .
Pb3 Br8 2.9856(8) .
Pb3 Br9 3.0712(8) .
Pb3 Br11 3.0771(8) 2_577
C3 C2 1.360(10) .
C3 C4 1.378(9) .
C3 H3 0.9300 .
Br3 Pb2 3.1076(7) 2_666
Pb2 Br6 2.7833(9) .
Pb2 Br4 2.9642(7) .
Pb2 Br5 3.0139(7) .
Pb2 Br2 3.0486(7) 1_455
Pb2 Br3 3.1075(8) 2_666
C2 N1J 1.331(9) .
C2 H2 0.9300 .
Br2 Pb2 3.0486(7) 1_655
Pb4 Br12 2.8098(8) .
Pb4 Br10 2.9976(8) .
Pb4 Br8 3.0038(9) 1_655
Pb4 Br11 3.0567(8) .
Pb4 Br9 3.0742(8) 2_677
C4 C5 1.401(9) .
C4 C7 1.486(9) .
Br5 Pb1 3.1160(8) 2_766
C5 C6 1.359(10) .
C5 H5 0.9300 .
Br9 Pb4 3.0743(8) 2_677
C9 N00H 1.335(9) .
C9 C8 1.357(10) .
C9 H9 0.9300 .
Br8 Pb4 3.0039(9) 1_455
C8 C7 1.386(8) .
C8 H8 0.9300 .
C7 C11 1.390(9) .
C6 N1J 1.330(9) .
C6 H6 0.9300 .
N00H C10 1.337(8) .
N00H C12 1.478(9) .
C10 C11 1.361(9) .
C10 H10 0.9300 .
Br11 Pb3 3.0771(8) 2_577
C11 H11 0.9300 .
C12 H00A 0.9600 .
C12 H00B 0.9600 .
C12 H00C 0.9600 .
C13 N1K 1.483(8) .
C13 H01A 0.9600 .
C13 H01B 0.9600 .
C13 H01C 0.9600 .
C19 C20 1.368(9) .
C19 C23 1.391(9) .
C19 C16 1.488(9) .
C14 N1K 1.338(9) .
C14 C15 1.368(9) .
C14 H14 0.9300 .
C15 C16 1.386(9) .
C15 H15 0.9300 .
C18 N1K 1.334(8) .
C18 C17 1.365(9) .
C18 H18 0.9300 .
C17 C16 1.373(9) .
C17 H17 0.9300 .
C20 C21 1.368(10) .
C20 H20 0.9300 .
C21 N1I 1.317(9) .
C21 H21 0.9300 .
C22 N1I 1.337(9) .
C22 C23 1.362(9) .
C22 H22 0.9300 .
C23 H23 0.9300 .
C24 N1I 1.478(9) .
C24 H01G 0.9600 .
C24 H01H 0.9600 .
C24 H01I 0.9600 .
